data_4342099
loop_
_publ_author_name
'Barats-Damatov, Delina'
'Shimon, Linda J. W.'
'Feldman, Yishay'
'Bendikov, Tatyana'
'Neumann, Ronny'

_publ_section_title
;
 Solid-State Crystal-to-Crystal Phase Transitions and Reversible
 Structure-Temperature Behavior of Phosphovanadomolybdic Acid,
 H5PV2Mo10O40.
;
_journal_issue 2
_journal_name_full 'Inorganic chemistry'
_journal_page_first 628
_journal_page_last 634
_journal_paper_doi 10.1021/ic502541b
_journal_volume 54
_journal_year 2015
_chemical_formula_moiety 'H5 Mo10 O40 P V2, 8(H2O)'
_chemical_formula_sum 'H21 Mo10 O48 P V2'
_chemical_formula_weight 1881.42
_chemical_name_systematic
;
 ?
;
_space_group_crystal_system triclinic
_space_group_IT_number 2
_space_group_name_Hall '-P 1'
_space_group_name_H-M_alt 'P -1'
_symmetry_space_group_name_Hall '-P 1'
_symmetry_space_group_name_H-M 'P -1'
_audit_creation_method SHELXL-2013
_cell_angle_alpha 88.062(3)
_cell_angle_beta 88.477(4)
_cell_angle_gamma 89.832(4)
_cell_formula_units_Z 1
_cell_length_a 9.7580(4)
_cell_length_b 9.7627(6)
_cell_length_c 9.8748(5)
_cell_measurement_reflns_used 4142
_cell_measurement_temperature 313(2)
_cell_measurement_theta_max 27.48
_cell_measurement_theta_min 2.55
_cell_volume 939.84(8)
_computing_cell_refinement 'Denzo-SMN (Otwinowski & Minor, 1997)'
_computing_data_collection 'Collect package (Bruker Nonius)'
_computing_data_reduction 'Denzo-SMN (Otwinowski & Minor, 1997)'
_computing_structure_refinement 'SHELXL-2013 (Sheldrick, 2013)'
_computing_structure_solution 'SHELXS-97 (Sheldrick, 1990)'
_diffrn_ambient_temperature 313(2)
_diffrn_measured_fraction_theta_full 0.996
_diffrn_measured_fraction_theta_max 0.996
_diffrn_measurement_device_type 'Nonius KappaCCD'
_diffrn_measurement_method 'phi and omega scans'
_diffrn_radiation_type MoK\a
_diffrn_radiation_wavelength 0.71073
_diffrn_reflns_av_R_equivalents 0.0417
_diffrn_reflns_av_unetI/netI 0.0544
_diffrn_reflns_Laue_measured_fraction_full 0.996
_diffrn_reflns_Laue_measured_fraction_max 0.996
_diffrn_reflns_limit_h_max 12
_diffrn_reflns_limit_h_min -12
_diffrn_reflns_limit_k_max 12
_diffrn_reflns_limit_k_min -12
_diffrn_reflns_limit_l_max 12
_diffrn_reflns_limit_l_min -12
_diffrn_reflns_number 7307
_diffrn_reflns_point_group_measured_fraction_full 0.996
_diffrn_reflns_point_group_measured_fraction_max 0.996
_diffrn_reflns_theta_full 25.242
_diffrn_reflns_theta_max 26.372
_diffrn_reflns_theta_min 2.956
_diffrn_source sealed-tube
_exptl_absorpt_coefficient_mu 3.871
_exptl_absorpt_correction_T_max 0.8927
_exptl_absorpt_correction_T_min 0.6982
_exptl_absorpt_correction_type multi-scan
_exptl_absorpt_process_details 'Denzo-SMN (Otwinowski & Minor, 1997)'
_exptl_crystal_colour orange
_exptl_crystal_density_diffrn 3.324
_exptl_crystal_description piece
_exptl_crystal_F_000 886
_exptl_crystal_size_max 0.100
_exptl_crystal_size_mid 0.080
_exptl_crystal_size_min 0.030
_refine_diff_density_max 2.337
_refine_diff_density_min -1.820
_refine_diff_density_rms 0.303
_refine_ls_extinction_method none
_refine_ls_goodness_of_fit_ref 1.133
_refine_ls_hydrogen_treatment undef
_refine_ls_matrix_type full
_refine_ls_number_parameters 294
_refine_ls_number_reflns 3832
_refine_ls_number_restraints 54
_refine_ls_restrained_S_all 1.179
_refine_ls_R_factor_all 0.1196
_refine_ls_R_factor_gt 0.0859
_refine_ls_shift/su_max 0.000
_refine_ls_shift/su_mean 0.000
_refine_ls_structure_factor_coef Fsqd
_refine_ls_weighting_details 'w=1/[\s^2^(Fo^2^)+(0.1693P)^2^+1.6844P] where P=(Fo^2^+2Fc^2^)/3'
_refine_ls_weighting_scheme calc
_refine_ls_wR_factor_gt 0.2417
_refine_ls_wR_factor_ref 0.2745
_reflns_Friedel_coverage 0.000
_reflns_number_gt 2559
_reflns_number_total 3832
_reflns_threshold_expression 'I > 2\s(I)'
_cod_data_source_file ic502541b_si_004.cif
_cod_data_source_block n493h
_cod_depositor_comments 'Adding full bibliography for 4342097--4342101.cif.'
_cod_original_cell_volume 939.85(8)
_cod_database_code 4342099
_shelx_space_group_comment
;
The symmetry employed for this shelxl refinement is uniquely defined
by the following loop, which should always be used as a source of
symmetry information in preference to the above space-group names.
They are only intended as comments.
;
_shelx_estimated_absorpt_t_min 0.698
_shelx_estimated_absorpt_t_max 0.893
_shelxl_version_number 2013-4

loop_
_space_group_symop_operation_xyz
'x, y, z'
'-x, -y, -z'

loop_
_atom_site_label
_atom_site_type_symbol
_atom_site_fract_x
_atom_site_fract_y
_atom_site_fract_z
_atom_site_U_iso_or_equiv
_atom_site_adp_type
_atom_site_occupancy
_atom_site_site_symmetry_order
_atom_site_calc_flag
_atom_site_refinement_flags_posn
_atom_site_refinement_flags_adp
_atom_site_refinement_flags_occupancy
_atom_site_disorder_assembly
_atom_site_disorder_group
Mo1 Mo 1.05409(13) 0.29477(13) 0.69334(13) 0.0536(4) Uani 0.8333 1 d . . P A 1
Mo2 Mo 0.78897(14) 0.06190(15) 0.78926(14) 0.0615(5) Uani 0.8333 1 d . . P A 1
Mo3 Mo 0.70365(12) -0.01960(13) 0.29906(13) 0.0522(4) Uani 0.8333 1 d . . P A 1
Mo4 Mo 1.02685(14) -0.21110(14) 0.79748(14) 0.0604(4) Uani 0.8333 1 d . . P A 1
Mo5 Mo 0.76003(14) 0.27482(15) 0.49290(13) 0.0582(4) Uani 0.8333 1 d . . P A 1
Mo6 Mo 0.73229(14) -0.23182(15) 0.59710(18) 0.0674(5) Uani 0.8333 1 d . . P A 1
V1 V 1.05409(13) 0.29477(13) 0.69334(13) 0.0536(4) Uani 0.1667 1 d . . P A 2
V2 V 0.78897(14) 0.06190(15) 0.78926(14) 0.0615(5) Uani 0.1667 1 d . . P A 2
V3 V 0.70365(12) -0.01960(13) 0.29906(13) 0.0522(4) Uani 0.1667 1 d . . P A 2
V4 V 1.02685(14) -0.21110(14) 0.79748(14) 0.0604(4) Uani 0.1667 1 d . . P A 2
V5 V 0.76003(14) 0.27482(15) 0.49290(13) 0.0582(4) Uani 0.1667 1 d . . P A 2
V6 V 0.73229(14) -0.23182(15) 0.59710(18) 0.0674(5) Uani 0.1667 1 d . . P A 2
P1 P 1.0000 0.0000 0.5000 0.0345(8) Uani 1 2 d S . P A .
O1 O 0.9030(18) 0.0768(16) 0.4242(13) 0.043(4) Uani 0.5 1 d . . P . .
O2 O 0.9296(14) 0.1192(16) 0.5724(14) 0.036(3) Uani 0.5 1 d . . P A .
O3 O 0.9245(14) -0.0741(15) 0.6335(14) 0.037(3) Uani 0.5 1 d . . P . .
O4 O 1.1077(13) 0.0874(14) 0.5641(14) 0.033(3) Uani 0.5 1 d . . P . .
O5 O 0.6950(10) 0.0909(12) 0.9215(9) 0.069(3) Uani 1 1 d . . . . .
O6 O 0.6620(13) 0.1331(10) 0.4064(10) 0.073(3) Uani 1 1 d . . . . .
O7 O 1.0793(12) 0.4293(10) 0.7842(10) 0.074(3) Uani 1 1 d . . . . .
O8 O 0.8594(14) 0.3025(12) 0.3268(10) 0.082(3) Uani 1 1 d . . . . .
O9 O 0.8352(15) -0.3343(13) 0.4713(14) 0.098(4) Uani 1 1 d . U . . .
O10 O 0.7087(13) 0.1807(18) 0.6560(11) 0.104(5) Uani 1 1 d . . . . .
O11 O 0.8022(15) -0.1783(14) 0.2439(14) 0.099(4) Uani 1 1 d . U . . .
O12 O 0.9297(13) 0.1925(17) 0.8014(11) 0.105(5) Uani 1 1 d . . . . .
O13 O 0.6465(13) 0.3998(13) 0.4884(16) 0.101(5) Uani 1 1 d . . . . .
O14 O 0.9168(14) -0.0674(15) 0.8623(16) 0.110(4) Uani 1 1 d . U . . .
O15 O 0.6991(15) -0.0874(16) 0.7152(17) 0.112(4) Uani 1 1 d . U . . .
O16 O 0.5695(12) -0.0392(16) 0.2094(12) 0.091(4) Uani 1 1 d . U . . .
O17 O 1.1748(12) -0.0871(11) 0.8091(10) 0.070(3) Uani 1 1 d . U . . .
O18 O 0.6514(14) -0.1292(14) 0.4571(14) 0.099(4) Uani 1 1 d . U . . .
O19 O 0.8996(14) 0.3593(16) 0.5847(12) 0.095(4) Uani 1 1 d . U . . .
O20 O 0.6124(9) -0.3434(10) 0.6504(10) 0.060(2) Uani 1 1 d . . . . .
O21 O 0.8728(14) -0.2936(16) 0.7333(17) 0.114(5) Uani 1 1 d . U . . .
O22 O 0.9511(13) 0.3069(11) 0.0657(10) 0.077(3) Uani 1 1 d . . . . .
O23 O 0.5353(16) -0.3972(19) 0.2536(17) 0.124(5) Uani 1 1 d . . . . .
O24 O 0.7717(17) 0.479(2) 0.9053(19) 0.136(6) Uani 1 1 d . . . . .
O26 O 0.374(2) -0.409(2) 0.880(2) 0.163(8) Uani 1 1 d . . . . .
O25A O 0.734(8) -0.330(8) 0.982(7) 0.125(7) Uiso 0.23(2) 1 d . . P B 3
O25B O 0.563(2) -0.235(2) 0.961(2) 0.125(7) Uiso 0.77(2) 1 d . . P B 4

loop_
_atom_site_aniso_label
_atom_site_aniso_U_11
_atom_site_aniso_U_22
_atom_site_aniso_U_33
_atom_site_aniso_U_23
_atom_site_aniso_U_13
_atom_site_aniso_U_12
Mo1 0.0598(8) 0.0464(7) 0.0553(7) -0.0178(5) 0.0074(6) -0.0101(6)
Mo2 0.0493(8) 0.0716(10) 0.0651(9) -0.0313(7) 0.0111(6) -0.0057(6)
Mo3 0.0426(7) 0.0548(8) 0.0596(8) -0.0041(6) -0.0095(5) -0.0031(5)
Mo4 0.0611(8) 0.0531(8) 0.0682(9) -0.0080(6) -0.0163(6) 0.0028(6)
Mo5 0.0553(8) 0.0695(9) 0.0503(7) -0.0105(6) -0.0020(6) 0.0201(6)
Mo6 0.0514(8) 0.0531(8) 0.0979(11) -0.0134(7) 0.0086(7) -0.0158(6)
V1 0.0598(8) 0.0464(7) 0.0553(7) -0.0178(5) 0.0074(6) -0.0101(6)
V2 0.0493(8) 0.0716(10) 0.0651(9) -0.0313(7) 0.0111(6) -0.0057(6)
V3 0.0426(7) 0.0548(8) 0.0596(8) -0.0041(6) -0.0095(5) -0.0031(5)
V4 0.0611(8) 0.0531(8) 0.0682(9) -0.0080(6) -0.0163(6) 0.0028(6)
V5 0.0553(8) 0.0695(9) 0.0503(7) -0.0105(6) -0.0020(6) 0.0201(6)
V6 0.0514(8) 0.0531(8) 0.0979(11) -0.0134(7) 0.0086(7) -0.0158(6)
P1 0.0314(19) 0.035(2) 0.038(2) -0.0121(16) 0.0030(15) -0.0045(16)
O1 0.064(10) 0.039(8) 0.025(7) -0.007(6) -0.004(7) -0.009(7)
O2 0.026(7) 0.049(9) 0.035(7) 0.002(6) 0.002(6) -0.008(6)
O3 0.032(7) 0.040(8) 0.039(8) -0.011(6) 0.002(6) -0.001(6)
O4 0.025(7) 0.037(8) 0.038(7) -0.013(6) 0.011(6) -0.003(6)
O5 0.068(6) 0.090(7) 0.047(5) 0.000(5) 0.022(4) 0.002(5)
O6 0.111(9) 0.052(6) 0.056(5) -0.011(4) 0.015(5) -0.023(6)
O7 0.107(9) 0.054(6) 0.064(6) -0.016(5) -0.024(6) -0.011(6)
O8 0.124(10) 0.075(7) 0.048(5) -0.017(5) 0.016(6) -0.026(7)
O9 0.114(8) 0.073(6) 0.104(7) 0.013(6) 0.049(6) 0.022(6)
O10 0.073(7) 0.182(14) 0.056(6) -0.015(7) 0.003(5) -0.066(9)
O11 0.102(7) 0.088(7) 0.103(7) 0.023(6) 0.045(6) 0.025(6)
O12 0.088(8) 0.174(14) 0.051(6) 0.024(7) -0.014(6) -0.062(9)
O13 0.077(8) 0.060(7) 0.169(14) -0.038(8) -0.020(8) 0.019(6)
O14 0.085(7) 0.098(7) 0.152(9) -0.061(7) -0.038(6) 0.009(6)
O15 0.093(7) 0.099(7) 0.150(9) -0.051(7) -0.037(7) 0.005(6)
O16 0.065(6) 0.132(8) 0.079(6) -0.036(6) -0.010(5) -0.003(6)
O17 0.085(6) 0.065(5) 0.063(5) -0.023(4) 0.006(5) -0.015(5)
O18 0.096(7) 0.088(7) 0.107(7) 0.018(6) 0.049(6) 0.017(6)
O19 0.092(7) 0.128(8) 0.065(5) 0.012(6) -0.008(5) -0.030(6)
O20 0.054(5) 0.055(5) 0.070(6) -0.009(4) 0.006(4) -0.002(4)
O21 0.086(7) 0.110(8) 0.151(9) -0.056(7) -0.038(7) 0.023(6)
O22 0.113(9) 0.058(6) 0.059(6) 0.007(5) 0.021(6) -0.006(6)
O23 0.104(11) 0.131(14) 0.137(13) -0.026(11) 0.003(10) -0.008(10)
O24 0.107(12) 0.140(15) 0.158(15) 0.012(12) 0.046(11) 0.016(10)
O26 0.136(15) 0.174(19) 0.172(17) 0.038(15) 0.069(13) 0.011(13)

loop_
_atom_type_symbol
_atom_type_description
_atom_type_scat_dispersion_real
_atom_type_scat_dispersion_imag
_atom_type_scat_source
Mo Mo -1.6832 0.6857 'International Tables Vol C Tables 4.2.6.8 and 6.1.1.4'
P P 0.1023 0.0942 'International Tables Vol C Tables 4.2.6.8 and 6.1.1.4'
O O 0.0106 0.0060 'International Tables Vol C Tables 4.2.6.8 and 6.1.1.4'
V V 0.3005 0.5294 'International Tables Vol C Tables 4.2.6.8 and 6.1.1.4'
H H 0.0000 0.0000 'International Tables Vol C Tables 4.2.6.8 and 6.1.1.4'

loop_
_geom_angle_atom_site_label_1
_geom_angle_atom_site_label_2
_geom_angle_atom_site_label_3
_geom_angle
_geom_angle_site_symmetry_1
_geom_angle_site_symmetry_3
O7 Mo1 O12 102.5(6) . .
O7 Mo1 O11 100.3(6) . 2_756
O12 Mo1 O11 89.1(6) . 2_756
O7 Mo1 O9 103.1(6) . 2_756
O12 Mo1 O9 154.2(6) . 2_756
O11 Mo1 O9 88.6(6) 2_756 2_756
O7 Mo1 O19 100.4(6) . .
O12 Mo1 O19 88.3(6) . .
O11 Mo1 O19 159.2(6) 2_756 .
O9 Mo1 O19 84.8(6) 2_756 .
O7 Mo1 O2 159.1(5) . .
O12 Mo1 O2 65.5(5) . .
O11 Mo1 O2 96.8(6) 2_756 .
O9 Mo1 O2 89.3(6) 2_756 .
O19 Mo1 O2 63.5(6) . .
O7 Mo1 O4 159.0(5) . .
O12 Mo1 O4 89.3(6) . .
O11 Mo1 O4 62.2(6) 2_756 .
O9 Mo1 O4 67.1(5) 2_756 .
O19 Mo1 O4 97.1(5) . .
O2 Mo1 O4 41.9(5) . .
O5 Mo2 O15 102.3(7) . .
O5 Mo2 O12 102.2(6) . .
O15 Mo2 O12 155.4(6) . .
O5 Mo2 O10 101.9(6) . .
O15 Mo2 O10 89.3(6) . .
O12 Mo2 O10 87.7(6) . .
O5 Mo2 O14 100.9(6) . .
O15 Mo2 O14 87.3(6) . .
O12 Mo2 O14 86.1(6) . .
O10 Mo2 O14 157.2(6) . .
O5 Mo2 O3 156.5(5) . .
O15 Mo2 O3 63.8(6) . .
O12 Mo2 O3 92.3(6) . .
O10 Mo2 O3 97.0(6) . .
O14 Mo2 O3 61.5(6) . .
O16 Mo3 O17 105.9(6) . 2_756
O16 Mo3 O6 104.7(6) . .
O17 Mo3 O6 90.5(4) 2_756 .
O16 Mo3 O11 98.0(7) . .
O17 Mo3 O11 88.4(5) 2_756 .
O6 Mo3 O11 156.7(6) . .
O16 Mo3 O18 99.8(7) . .
O17 Mo3 O18 154.2(6) 2_756 .
O6 Mo3 O18 85.7(5) . .
O11 Mo3 O18 85.3(5) . .
O16 Mo3 O4 157.1(6) . 2_756
O17 Mo3 O4 88.5(5) 2_756 2_756
O6 Mo3 O4 92.7(5) . 2_756
O11 Mo3 O4 64.0(6) . 2_756
O18 Mo3 O4 66.3(5) . 2_756
O22 Mo4 O21 99.5(7) 2_756 .
O22 Mo4 O8 100.4(6) 2_756 2_756
O21 Mo4 O8 91.4(6) . 2_756
O22 Mo4 O14 102.5(7) 2_756 .
O21 Mo4 O14 89.7(6) . .
O8 Mo4 O14 156.5(6) 2_756 .
O22 Mo4 O17 100.5(5) 2_756 .
O21 Mo4 O17 160.0(7) . .
O8 Mo4 O17 85.4(5) 2_756 .
O14 Mo4 O17 85.5(5) . .
O22 Mo4 O3 161.4(6) 2_756 .
O21 Mo4 O3 68.8(6) . .
O8 Mo4 O3 94.4(5) 2_756 .
O14 Mo4 O3 64.3(6) . .
O17 Mo4 O3 91.8(5) . .
O13 Mo5 O19 100.0(7) . .
O13 Mo5 O10 101.4(8) . .
O19 Mo5 O10 88.7(5) . .
O13 Mo5 O8 102.8(7) . .
O19 Mo5 O8 90.2(5) . .
O10 Mo5 O8 155.6(7) . .
O13 Mo5 O6 100.9(6) . .
O19 Mo5 O6 159.1(6) . .
O10 Mo5 O6 85.2(5) . .
O8 Mo5 O6 87.1(5) . .
O13 Mo5 O2 161.3(6) . .
O19 Mo5 O2 66.7(6) . .
O10 Mo5 O2 66.5(6) . .
O8 Mo5 O2 90.7(5) . .
O6 Mo5 O2 92.6(5) . .
O13 Mo5 O1 161.2(6) . .
O19 Mo5 O1 94.8(6) . .
O10 Mo5 O1 90.4(6) . .
O8 Mo5 O1 65.4(5) . .
O6 Mo5 O1 65.3(5) . .
O2 Mo5 O1 37.5(5) . .
O20 Mo6 O18 104.8(5) . .
O20 Mo6 O15 101.2(6) . .
O18 Mo6 O15 89.8(7) . .
O20 Mo6 O9 102.1(5) . .
O18 Mo6 O9 91.3(6) . .
O15 Mo6 O9 155.6(7) . .
O20 Mo6 O21 95.5(6) . .
O18 Mo6 O21 159.6(7) . .
O15 Mo6 O21 84.7(6) . .
O9 Mo6 O21 85.9(6) . .
O20 Mo6 O3 153.0(5) . .
O18 Mo6 O3 97.1(6) . .
O15 Mo6 O3 62.8(6) . .
O9 Mo6 O3 92.9(6) . .
O21 Mo6 O3 63.0(6) . .
O1 P1 O1 180.0(15) . 2_756
O1 P1 O4 113.8(8) . .
O1 P1 O4 66.2(8) 2_756 .
O1 P1 O4 66.2(8) . 2_756
O1 P1 O4 113.8(8) 2_756 2_756
O4 P1 O4 180.0 . 2_756
O1 P1 O2 116.3(8) . 2_756
O1 P1 O2 63.7(8) 2_756 2_756
O4 P1 O2 109.5(7) . 2_756
O4 P1 O2 70.5(7) 2_756 2_756
O1 P1 O2 63.7(8) . .
O1 P1 O2 116.3(8) 2_756 .
O4 P1 O2 70.5(7) . .
O4 P1 O2 109.5(7) 2_756 .
O2 P1 O2 180.0 2_756 .
O1 P1 O3 70.0(8) . 2_756
O1 P1 O3 110.0(8) 2_756 2_756
O4 P1 O3 78.1(7) . 2_756
O4 P1 O3 101.9(7) 2_756 2_756
O2 P1 O3 76.2(7) 2_756 2_756
O2 P1 O3 103.8(7) . 2_756
O1 P1 O3 110.1(8) . .
O1 P1 O3 69.9(8) 2_756 .
O4 P1 O3 101.9(7) . .
O4 P1 O3 78.1(7) 2_756 .
O2 P1 O3 103.8(7) 2_756 .
O2 P1 O3 76.2(7) . .
O3 P1 O3 180.0 2_756 .
P1 O1 O2 61.8(8) . .
P1 O1 O4 59.9(8) . 2_756
O2 O1 O4 103.9(11) . 2_756
P1 O1 O3 60.9(8) . 2_756
O2 O1 O3 97.4(11) . 2_756
O4 O1 O3 93.4(11) 2_756 2_756
P1 O1 Mo5 129.3(8) . .
O2 O1 Mo5 67.5(8) . .
O4 O1 Mo5 136.7(10) 2_756 .
O3 O1 Mo5 129.1(9) 2_756 .
P1 O2 O1 54.5(8) . .
P1 O2 O4 54.3(6) . .
O1 O2 O4 95.3(11) . .
P1 O2 Mo5 129.5(8) . .
O1 O2 Mo5 75.1(8) . .
O4 O2 Mo5 142.0(9) . .
P1 O2 Mo1 123.7(7) . .
O1 O2 Mo1 139.6(10) . .
O4 O2 Mo1 69.5(6) . .
Mo5 O2 Mo1 94.0(5) . .
P1 O3 O1 49.1(6) . 2_756
P1 O3 Mo4 126.8(8) . .
O1 O3 Mo4 77.7(7) 2_756 .
P1 O3 Mo2 119.9(8) . .
O1 O3 Mo2 135.8(9) 2_756 .
Mo4 O3 Mo2 96.2(5) . .
P1 O3 Mo6 118.1(7) . .
O1 O3 Mo6 131.3(8) 2_756 .
Mo4 O3 Mo6 95.6(5) . .
Mo2 O3 Mo6 92.7(5) . .
P1 O4 O1 53.9(7) . 2_756
P1 O4 O2 55.2(7) . .
O1 O4 O2 96.3(10) 2_756 .
P1 O4 V3 129.7(8) . 2_756
O1 O4 V3 75.8(8) 2_756 2_756
O2 O4 V3 142.2(8) . 2_756
P1 O4 Mo3 129.7(8) . 2_756
O1 O4 Mo3 75.8(8) 2_756 2_756
O2 O4 Mo3 142.2(8) . 2_756
P1 O4 Mo1 123.9(7) . .
O1 O4 Mo1 141.3(9) 2_756 .
O2 O4 Mo1 68.6(6) . .
Mo3 O4 Mo1 94.4(5) 2_756 .
Mo3 O6 Mo5 137.7(7) . .
Mo4 O8 Mo5 142.0(7) 2_756 .
Mo6 O9 Mo1 136.5(7) . 2_756
Mo5 O10 Mo2 138.8(8) . .
Mo1 O11 Mo3 139.0(9) 2_756 .
Mo1 O12 Mo2 141.3(7) . .
Mo4 O14 Mo2 137.0(8) . .
Mo6 O15 Mo2 140.7(9) . .
Mo3 O17 Mo4 141.7(6) 2_756 .
Mo6 O18 Mo3 139.7(8) . .
Mo5 O19 Mo1 135.1(9) . .
Mo4 O21 Mo6 132.7(10) . .

loop_
_geom_bond_atom_site_label_1
_geom_bond_atom_site_label_2
_geom_bond_distance
_geom_bond_site_symmetry_2
Mo1 O7 1.638(9) .
Mo1 O12 1.864(11) .
Mo1 O11 1.906(13) 2_756
Mo1 O9 1.955(12) 2_756
Mo1 O19 1.964(13) .
Mo1 O2 2.463(14) .
Mo1 O4 2.477(13) .
Mo2 O5 1.608(9) .
Mo2 O15 1.882(13) .
Mo2 O12 1.886(12) .
Mo2 O10 1.907(16) .
Mo2 O14 1.909(14) .
Mo2 O3 2.428(14) .
Mo3 O16 1.615(11) .
Mo3 O17 1.870(11) 2_756
Mo3 O6 1.896(10) .
Mo3 O11 1.909(13) .
Mo3 O18 1.920(12) .
Mo3 O4 2.391(14) 2_756
Mo4 O22 1.636(10) 2_756
Mo4 O21 1.844(13) .
Mo4 O8 1.879(11) 2_756
Mo4 O14 1.883(13) .
Mo4 O17 1.895(10) .
Mo4 O3 2.311(15) .
Mo5 O13 1.646(11) .
Mo5 O19 1.865(12) .
Mo5 O10 1.884(12) .
Mo5 O8 1.895(10) .
Mo5 O6 1.920(10) .
Mo5 O2 2.374(15) .
Mo5 O1 2.483(17) .
Mo6 O20 1.664(9) .
Mo6 O18 1.870(14) .
Mo6 O15 1.882(14) .
Mo6 O9 1.888(12) .
Mo6 O21 2.023(14) .
Mo6 O3 2.471(14) .
P1 O1 1.420(16) .
P1 O1 1.420(16) 2_756
P1 O4 1.520(13) .
P1 O4 1.520(13) 2_756
P1 O2 1.537(15) 2_756
P1 O2 1.538(15) .
P1 O3 1.641(15) 2_756
P1 O3 1.641(15) .
O1 O2 1.563(19) .
O1 O4 1.61(2) 2_756
O1 O3 1.76(2) 2_756
O2 O4 1.765(19) .
O3 O1 1.76(2) 2_756
O4 O1 1.61(2) 2_756
O4 V3 2.391(14) 2_756
O4 Mo3 2.391(14) 2_756
O8 V4 1.879(11) 2_756
O8 Mo4 1.879(11) 2_756
O9 V1 1.955(12) 2_756
O9 Mo1 1.955(12) 2_756
O11 V1 1.906(13) 2_756
O11 Mo1 1.906(13) 2_756
O17 V3 1.870(11) 2_756
O17 Mo3 1.870(11) 2_756
O22 V4 1.636(10) 2_756
O22 Mo4 1.636(10) 2_756
